data_2101767
loop_
_publ_author_name
'Marsh, R. E.'

_publ_section_title
;
 The perils of <i>Cc</i> revisited
;
_journal_issue 2
_journal_name_full 'Acta Crystallographica Section B'
_journal_page_first 317
_journal_page_last 322
_journal_paper_doi 10.1107/S010876819601381X
_journal_volume 53
_journal_year 1997
_chemical_formula_moiety 'C36 H28 F12 S2 Pt'
_chemical_formula_sum 'C36 H28 F12 Pt S2'
_space_group_IT_number 15
_symmetry_cell_setting monoclinic
_symmetry_space_group_name_Hall '-C 2yc'
_symmetry_space_group_name_H-M 'C 1 2/c 1'
_audit_creation_method CSD-QUEST3D-V5
_cell_angle_alpha 90
_cell_angle_beta 96.48(4)
_cell_angle_gamma 90
_cell_formula_units_Z 4
_cell_length_a 17.333(6)
_cell_length_b 16.072(5)
_cell_length_c 12.354(4)
_cell_volume 3420(2)
_cod_data_source_file an0533.cif
_cod_data_source_block CSD_CIF_MIF_KIYPIR01
_cod_depositor_comments
;

  Added moiety chemical formula from Marsh (1997) paper. The summary
  chemical formula is calculated from moiety formula using 'AdHocParser'
  (svn://www.crystallography.net/cod-tools/trunk/Formulae/AdHocParser.yp,
  revision 1441.)

  Removing 25 atoms which were symmetric equivalents of the atoms from
  the asymmetric unit.

  Andrius Merkys
  2013-11-06
;
_cod_original_sg_symbol_H-M 'C 2/c'
_cod_database_code 2101767

loop_
_symmetry_equiv_pos_as_xyz
x,y,z
-x,y,1/2-z
1/2+x,1/2+y,z
1/2-x,1/2+y,1/2-z
-x,-y,-z
x,-y,-1/2+z
-1/2-x,-1/2-y,-z
-1/2+x,-1/2-y,-1/2+z

loop_
_atom_site_label
_atom_site_fract_x
_atom_site_fract_y
_atom_site_fract_z
_atom_site_type_symbol
Pt1 .0 .2769 .25 Pt
S1 -.0936 .1686 .1873 S
C1 -.1634 .2038 .0742 C
C2 -.1573 .1411 -.0158 C
C3 -.0900 .1054 -.0122 C
C4 -.0481 .0893 .1080 C
C5 .0692 .3695 .3147 C
C6 .1248 .4128 .2635 C
C7 .1664 .4774 .3176 C
C8 .1552 .5016 .4260 C
C9 .0991 .4576 .4772 C
C10 .0573 .3930 .4235 C
C11 -.0390 .2820 .4054 C
C12 -.0009 .3418 .4736 C
C13 -.0144 .3506 .5838 C
C14 -.0671 .2989 .6276 C
C15 -.1076 .2384 .5580 C
C16 -.0940 .2306 .4468 C
C17 .2248 .5236 .2690 C
F1 .2422 .4952 .1726 F
F2 .2036 .6010 .2394 F
F3 .2913 .5324 .3248 F
C18 -.1603 .1804 .6033 C
F4 -.2102 .1487 .5412 F
F5 -.1948 .2082 .6776 F
F6 -.1275 .1178 .6445 F

loop_
_atom_type_symbol
C
F
Pt
S
